data_7206133
loop_
_publ_author_name
'Grobelny, Pawel'
'Mukherjee, Arijit'
'Desiraju, Gautam R.'

_publ_section_title
;
 Drug-drug co-crystals: Temperature-dependent proton mobility in the
 molecular complex of isoniazid with 4-aminosalicylic acid
;
_journal_issue 13
_journal_name_full CrystEngComm
_journal_page_first 4358
_journal_paper_doi 10.1039/c0ce00842g
_journal_volume 13
_journal_year 2011
_chemical_compound_source 'see text'
_chemical_formula_moiety 'C7 H7 N O3, C6 H7 N3 O'
_chemical_formula_sum 'C13 H14 N4 O4'
_chemical_formula_weight 290.28
_chemical_name_common 'Isoniazid:4-aminosalicylic acid co-crystal'
_chemical_name_systematic ?
_space_group_IT_number 33
_symmetry_cell_setting orthorhombic
_symmetry_Int_Tables_number 33
_symmetry_space_group_name_Hall 'P 2c -2n'
_symmetry_space_group_name_H-M 'P n a 21'
_atom_sites_solution_hydrogens geom
_atom_sites_solution_primary direct
_atom_sites_solution_secondary difmap
_cell_angle_alpha 90
_cell_angle_beta 90
_cell_angle_gamma 90
_cell_formula_units_Z 8
_cell_length_a 21.969(2)
_cell_length_b 16.485(2)
_cell_length_c 7.3209(9)
_cell_measurement_reflns_used 6500
_cell_measurement_temperature 260(2)
_cell_measurement_theta_max 27.5
_cell_measurement_theta_min 1.5
_cell_volume 2651.3(5)
_computing_publication_material 'PLATON (Spek, 2003)'
_computing_structure_refinement 'SHELXL-97 (Sheldrick, 1997)'
_computing_structure_solution 'SHELXS-97 (Sheldrick, 1990)'
_diffrn_ambient_temperature 260(2)
_diffrn_detector CCD
_diffrn_detector_area_resol_mean 13.6612
_diffrn_measured_fraction_theta_full 0.995
_diffrn_measured_fraction_theta_max 0.995
_diffrn_measurement_details
;
scan:
Number of images: 180
Slice: -60.0000 - 120.0000
Image width: 1.0000
Exp time: 16.0000
Rotation axis: Omega
Omega: 0.0000
Chi: 54.0000
Phi: 0.0000
XTD: 49.4072
2theta: 29.5726
scan:
Number of images: 180
Slice: -60.0000 - 120.0000
Image width: 1.0000
Exp time: 16.0000
Rotation axis: Omega
Omega: 0.0000
Chi: 54.0000
Phi: 120.0000
XTD: 49.4072
2theta: 29.5726
scan:
Number of images: 180
Slice: -60.0000 - 120.0000
Image width: 1.0000
Exp time: 16.0000
Rotation axis: Omega
Omega: 0.0000
Chi: 54.0000
Phi: 240.0000
XTD: 49.4072
2theta: 29.5726

;
_diffrn_measurement_device
;
XtaLABmini: Fixed Chi 2 circle
;
_diffrn_measurement_device_type
;
Rigaku Mercury375R (2x2 bin mode)
;
_diffrn_measurement_method 'profile data from \w-scans'
_diffrn_measurement_specimen_support Fiber
_diffrn_orient_matrix_type d*Trek
_diffrn_orient_matrix_UB_11 0.015155
_diffrn_orient_matrix_UB_12 -0.134733
_diffrn_orient_matrix_UB_13 0.016601
_diffrn_orient_matrix_UB_21 0.060214
_diffrn_orient_matrix_UB_22 0.007038
_diffrn_orient_matrix_UB_23 0.002155
_diffrn_orient_matrix_UB_31 -0.002237
_diffrn_orient_matrix_UB_32 0.005312
_diffrn_orient_matrix_UB_33 0.045152
_diffrn_radiation_monochromator 'Graphite Monochromator'
_diffrn_radiation_probe x-ray
_diffrn_radiation_type MoK\a
_diffrn_radiation_wavelength 0.71075
_diffrn_reflns_av_R_equivalents 0.0535
_diffrn_reflns_av_sigmaI/netI 0.0278
_diffrn_reflns_limit_h_max 28
_diffrn_reflns_limit_h_min -28
_diffrn_reflns_limit_k_max 21
_diffrn_reflns_limit_k_min -21
_diffrn_reflns_limit_l_max 9
_diffrn_reflns_limit_l_min -9
_diffrn_reflns_number 27415
_diffrn_reflns_reduction_process
;
;
_diffrn_reflns_theta_full 27.54
_diffrn_reflns_theta_max 27.54
_diffrn_reflns_theta_min 1.54
_diffrn_source 'Sealed Tube'
_diffrn_source_current 12.0
_diffrn_source_power 0.6
_diffrn_source_voltage 50.0
_exptl_absorpt_coefficient_mu 0.111
_exptl_absorpt_correction_T_max 0.9836
_exptl_absorpt_correction_T_min 0.9571
_exptl_absorpt_correction_type multi-scan
_exptl_absorpt_process_details 'Jacobson, R. (1998) Private communication'
_exptl_crystal_colour Yellow
_exptl_crystal_density_diffrn 1.454
_exptl_crystal_density_method 'Not Measured'
_exptl_crystal_description Block
_exptl_crystal_F_000 1216
_exptl_crystal_size_max 0.40
_exptl_crystal_size_mid 0.30
_exptl_crystal_size_min 0.15
_refine_diff_density_max 0.185
_refine_diff_density_min -0.172
_refine_diff_density_rms 0.057
_refine_ls_extinction_method none
_refine_ls_goodness_of_fit_ref 1.162
_refine_ls_hydrogen_treatment mixed
_refine_ls_matrix_type full
_refine_ls_number_parameters 492
_refine_ls_number_reflns 3286
_refine_ls_number_restraints 1
_refine_ls_restrained_S_all 1.162
_refine_ls_R_factor_all 0.0511
_refine_ls_R_factor_gt 0.0439
_refine_ls_shift/su_max 0.000
_refine_ls_shift/su_mean 0.000
_refine_ls_structure_factor_coef Fsqd
_refine_ls_weighting_details 'calc w=1/[\s^2^(Fo^2^)+(0.0732P)^2^+0.2260P] where P=(Fo^2^+2Fc^2^)/3'
_refine_ls_weighting_scheme calc
_refine_ls_wR_factor_gt 0.1178
_refine_ls_wR_factor_ref 0.1305
_reflns_number_gt 2989
_reflns_number_total 3286
_reflns_threshold_expression >2sigma(I)
_cod_data_source_file c0ce00842g.txt
_cod_data_source_block datam9
_cod_depositor_comments
;
The following automatic conversions were performed:

'_symmetry_cell_setting' value 'Orthorhombic' changed to
'orthorhombic' according to
/home/saulius/struct/CIF-dictionaries/cif_core.dic dictionary named
'cif_core.dic' version 2.4.1 from 2010-06-29.

Automatic conversion script
Id: cif_fix_values 1715 2011-07-08 13:25:40Z adriana 
;
_cod_database_code 7206133

loop_
_symmetry_equiv_pos_site_id
_symmetry_equiv_pos_as_xyz
1 x,y,z
2 -x,-y,1/2+z
3 1/2-x,1/2+y,1/2+z
4 1/2+x,1/2-y,z

loop_
_atom_site_aniso_label
_atom_site_aniso_U_11
_atom_site_aniso_U_22
_atom_site_aniso_U_33
_atom_site_aniso_U_23
_atom_site_aniso_U_13
_atom_site_aniso_U_12
O3 0.0386(10) 0.0373(10) 0.099(2) -0.0074(12) -0.0047(12) -0.0061(8)
O4 0.0351(10) 0.0383(10) 0.0928(19) 0.0011(13) -0.0045(12) 0.0009(8)
O5 0.0315(10) 0.0456(11) 0.0729(15) -0.0032(11) -0.0088(10) -0.0066(8)
N7 0.0508(16) 0.0350(13) 0.080(2) 0.0008(14) -0.0074(16) 0.0001(12)
C13 0.0307(12) 0.0366(13) 0.0429(14) -0.0022(13) 0.0016(11) -0.0030(10)
C14 0.0281(12) 0.0419(14) 0.0401(14) -0.0014(12) 0.0023(11) -0.0065(10)
C15 0.0283(12) 0.0427(15) 0.0432(16) 0.0027(12) -0.0012(11) -0.0012(10)
C16 0.0399(14) 0.0373(13) 0.0398(14) -0.0003(12) 0.0023(12) -0.0011(10)
C17 0.0357(13) 0.0373(14) 0.0446(16) -0.0036(13) -0.0040(12) -0.0060(11)
C18 0.0288(12) 0.0399(13) 0.0397(15) -0.0011(12) -0.0034(11) -0.0009(10)
C19 0.0362(13) 0.0398(14) 0.0516(16) -0.0012(14) -0.0003(13) -0.0025(11)
O6 0.0458(12) 0.0388(11) 0.0880(19) -0.0001(12) 0.0079(13) -0.0104(9)
O7 0.0421(11) 0.0325(10) 0.0907(18) 0.0034(12) 0.0114(13) 0.0025(8)
O8 0.0297(10) 0.0571(13) 0.0771(17) 0.0072(13) 0.0035(10) -0.0066(9)
N8 0.0532(17) 0.0397(13) 0.0703(19) -0.0025(15) 0.0032(16) 0.0132(12)
C20 0.0289(12) 0.0362(13) 0.0413(13) -0.0012(12) 0.0001(11) 0.0002(10)
C21 0.0288(12) 0.0471(15) 0.0411(15) 0.0018(13) -0.0016(11) -0.0031(11)
C22 0.0301(13) 0.0523(18) 0.0456(16) 0.0008(14) 0.0005(12) 0.0110(12)
C23 0.0403(14) 0.0400(14) 0.0397(14) -0.0015(13) -0.0013(13) 0.0098(11)
C24 0.0338(14) 0.0368(15) 0.0497(18) -0.0010(14) 0.0020(13) 0.0010(11)
C25 0.0307(13) 0.0381(14) 0.0485(17) -0.0027(12) 0.0033(12) -0.0006(10)
C26 0.0362(14) 0.0364(14) 0.0518(17) -0.0027(13) 0.0009(13) -0.0040(11)
O1 0.0333(10) 0.0477(12) 0.093(2) 0.0096(13) 0.0096(13) 0.0066(8)
N1 0.0386(12) 0.0400(12) 0.0545(15) 0.0016(13) 0.0015(11) -0.0010(10)
N2 0.0348(12) 0.0351(12) 0.096(2) 0.0022(16) 0.0073(16) 0.0023(10)
N3 0.0477(15) 0.0358(14) 0.116(3) 0.0034(19) 0.008(2) -0.0009(11)
C1 0.0362(14) 0.0435(15) 0.0524(18) 0.0053(14) -0.0021(13) 0.0024(12)
C2 0.0325(13) 0.0421(16) 0.0443(17) 0.0012(13) -0.0034(12) -0.0035(11)
C3 0.0290(12) 0.0410(14) 0.0374(13) 0.0025(12) 0.0035(11) 0.0004(10)
C4 0.0302(12) 0.0480(15) 0.0469(15) 0.0018(14) 0.0006(12) 0.0024(11)
C5 0.0345(14) 0.0453(15) 0.0569(18) -0.0031(15) -0.0004(13) -0.0040(12)
C6 0.0334(13) 0.0396(14) 0.0508(17) 0.0028(14) 0.0068(12) 0.0028(11)
O2 0.0352(11) 0.0443(12) 0.0960(19) 0.0046(14) -0.0043(13) -0.0106(9)
N4 0.0403(13) 0.0318(11) 0.0531(14) 0.0022(12) -0.0071(12) -0.0048(9)
N5 0.0374(13) 0.0300(11) 0.0706(18) -0.0012(13) -0.0069(13) -0.0043(9)
N6 0.0569(17) 0.0281(12) 0.085(2) 0.0013(15) -0.0031(19) -0.0032(10)
C7 0.0329(14) 0.0385(14) 0.0537(17) 0.0038(13) 0.0019(12) -0.0043(11)
C8 0.0342(14) 0.0394(17) 0.0412(17) 0.0005(12) -0.0005(11) -0.0013(11)
C9 0.0324(12) 0.0321(12) 0.0395(13) 0.0004(12) -0.0043(11) -0.0031(9)
C10 0.0281(12) 0.0383(14) 0.0486(16) -0.0010(12) -0.0010(12) -0.0034(10)
C11 0.0339(13) 0.0404(14) 0.0538(17) -0.0030(13) -0.0037(13) 0.0032(11)
C12 0.0370(14) 0.0353(13) 0.0447(15) 0.0006(13) -0.0038(12) -0.0043(10)

loop_
_atom_site_label
_atom_site_type_symbol
_atom_site_thermal_displace_type
_atom_site_fract_x
_atom_site_fract_y
_atom_site_fract_z
_atom_site_occupancy
_atom_site_U_iso_or_equiv
_atom_site_calc_flag
_atom_site_refinement_flags
O3 O Uani 0.42373(10) 0.00433(12) 0.1155(4) 1.000 0.0583(8) . .
O4 O Uani 0.52037(9) 0.03813(13) 0.1728(5) 1.000 0.0554(8) . .
O5 O Uani 0.34682(9) 0.11843(14) 0.0385(4) 1.000 0.0500(7) . .
N7 N Uani 0.40848(14) 0.39126(16) 0.1424(5) 1.000 0.0553(10) . .
C13 C Uani 0.44844(12) 0.14295(16) 0.1488(4) 1.000 0.0367(8) . .
C14 C Uani 0.39113(12) 0.17111(17) 0.0938(4) 1.000 0.0367(8) . .
C15 C Uani 0.37820(12) 0.25296(17) 0.0919(4) 1.000 0.0381(8) . .
C16 C Uani 0.42200(13) 0.30986(16) 0.1434(4) 1.000 0.0390(8) . .
C17 C Uani 0.47922(13) 0.28223(17) 0.2032(4) 1.000 0.0392(8) . .
C18 C Uani 0.49180(12) 0.20048(17) 0.2037(4) 1.000 0.0361(8) . .
C19 C Uani 0.46281(12) 0.05627(17) 0.1455(5) 1.000 0.0425(8) . .
O6 O Uani 0.18284(10) 0.00820(13) 0.4810(4) 1.000 0.0575(8) . .
O7 O Uani 0.27796(9) 0.03910(12) 0.4007(4) 1.000 0.0551(8) . .
O8 O Uani 0.10164(9) 0.11947(16) 0.4901(4) 1.000 0.0546(8) . .
N8 N Uani 0.16826(14) 0.39344(16) 0.4204(5) 1.000 0.0544(10) . .
C20 C Uani 0.20710(11) 0.14529(15) 0.4180(4) 1.000 0.0355(7) . .
C21 C Uani 0.14764(12) 0.17296(18) 0.4537(4) 1.000 0.0390(8) . .
C22 C Uani 0.13487(13) 0.2549(2) 0.4549(5) 1.000 0.0427(9) . .
C23 C Uani 0.17985(13) 0.31188(16) 0.4175(4) 1.000 0.0400(8) . .
C24 C Uani 0.23897(13) 0.28423(18) 0.3724(4) 1.000 0.0401(9) . .
C25 C Uani 0.25123(13) 0.20288(17) 0.3729(4) 1.000 0.0391(9) . .
C26 C Uani 0.22196(13) 0.05893(17) 0.4342(4) 1.000 0.0415(9) . .
O1 O Uani 0.37657(9) 0.39768(13) 0.6645(4) 1.000 0.0580(8) . .
N1 N Uani 0.45701(11) 0.11548(15) 0.6605(4) 1.000 0.0444(8) . .
N2 N Uani 0.47722(12) 0.41917(15) 0.6504(5) 1.000 0.0553(9) . .
N3 N Uani 0.47262(14) 0.50459(17) 0.6500(8) 1.000 0.0665(12) . .
C1 C Uani 0.50103(13) 0.16492(18) 0.7203(5) 1.000 0.0440(9) . .
C2 C Uani 0.49493(13) 0.24801(18) 0.7230(5) 1.000 0.0396(9) . .
C3 C Uani 0.44044(11) 0.28194(16) 0.6623(4) 1.000 0.0358(8) . .
C4 C Uani 0.39467(13) 0.2307(2) 0.6026(4) 1.000 0.0417(8) . .
C5 C Uani 0.40464(13) 0.14794(19) 0.6040(5) 1.000 0.0456(9) . .
C6 C Uani 0.42842(12) 0.37104(17) 0.6586(5) 1.000 0.0413(9) . .
O2 O Uani 0.11418(10) 0.10679(13) 0.9169(5) 1.000 0.0585(8) . .
N4 N Uani 0.20131(11) 0.38584(14) 0.9096(4) 1.000 0.0417(7) . .
N5 N Uani 0.21486(12) 0.08207(14) 0.9317(4) 1.000 0.0460(8) . .
N6 N Uani 0.20935(15) -0.00360(16) 0.9302(6) 1.000 0.0567(10) . .
C7 C Uani 0.24291(13) 0.33427(18) 0.8459(5) 1.000 0.0417(9) . .
C8 C Uani 0.23465(13) 0.25078(18) 0.8478(4) 1.000 0.0383(9) . .
C9 C Uani 0.18097(12) 0.22032(15) 0.9180(4) 1.000 0.0347(7) . .
C10 C Uani 0.13715(12) 0.27373(18) 0.9816(4) 1.000 0.0383(8) . .
C11 C Uani 0.14899(12) 0.35617(18) 0.9763(5) 1.000 0.0427(9) . .
C12 C Uani 0.16693(12) 0.13070(16) 0.9231(5) 1.000 0.0390(8) . .
H4O H Uiso 0.528(2) -0.023(3) 0.153(8) 1.000 0.078(13) . .
H5O H Uiso 0.366(2) 0.069(3) 0.054(8) 1.000 0.084(14) . .
H7A H Uiso 0.4362(16) 0.426(2) 0.141(6) 1.000 0.054(10) . .
H7B H Uiso 0.368(3) 0.412(5) 0.073(15) 1.000 0.19(4) . .
H15 H Uiso 0.3362(17) 0.269(2) 0.060(6) 1.000 0.056(10) . .
H17 H Uiso 0.5090(15) 0.3207(19) 0.233(5) 1.000 0.042(9) . .
H18 H Uiso 0.5281(13) 0.1744(17) 0.254(4) 1.000 0.029(7) . .
H7O H Uiso 0.287(3) -0.022(4) 0.400(12) 1.000 0.16(3) . .
H8A H Uiso 0.1330(18) 0.407(2) 0.474(6) 1.000 0.055(11) . .
H8B H Uiso 0.2030(18) 0.434(2) 0.404(6) 1.000 0.059(11) . .
H8O H Uiso 0.123(2) 0.070(3) 0.489(8) 1.000 0.090(16) . .
H22 H Uiso 0.0996(16) 0.275(2) 0.484(5) 1.000 0.051(10) . .
H24 H Uiso 0.2706(17) 0.320(2) 0.357(6) 1.000 0.056(11) . .
H25 H Uiso 0.2912(16) 0.1855(19) 0.351(5) 1.000 0.046(9) . .
H1 H Uiso 0.5378(16) 0.126(2) 0.760(6) 1.000 0.060(11) . .
H2 H Uiso 0.5275(16) 0.282(2) 0.764(5) 1.000 0.053(10) . .
H2N H Uiso 0.5134(19) 0.400(2) 0.639(7) 1.000 0.075(13) . .
H3A H Uiso 0.452(3) 0.516(3) 0.760(8) 1.000 0.087(17) . .
H3B H Uiso 0.443(3) 0.519(4) 0.560(9) 1.000 0.11(2) . .
H4 H Uiso 0.3567(16) 0.252(2) 0.570(6) 1.000 0.053(10) . .
H5 H Uiso 0.3743(17) 0.108(2) 0.562(6) 1.000 0.057(10) . .
H5N H Uiso 0.254(2) 0.098(2) 0.949(7) 1.000 0.074(13) . .
H6A H Uiso 0.184(2) -0.020(3) 1.030(7) 1.000 0.068(13) . .
H6B H Uiso 0.196(3) -0.023(4) 0.830(11) 1.000 0.12(2) . .
H7 H Uiso 0.2769(13) 0.3524(16) 0.802(4) 1.000 0.026(7) . .
H8 H Uiso 0.2614(19) 0.220(3) 0.806(7) 1.000 0.070(13) . .
H10 H Uiso 0.1002(16) 0.254(2) 1.040(5) 1.000 0.049(10) . .
H11 H Uiso 0.1179(15) 0.3979(19) 1.026(5) 1.000 0.042(8) . .

loop_
_atom_type_symbol
_atom_type_description
_atom_type_scat_dispersion_real
_atom_type_scat_dispersion_imag
_atom_type_scat_source
O O 0.0106 0.0060 'International Tables Vol C Tables 4.2.6.8 and 6.1.1.4'
N N 0.0061 0.0033 'International Tables Vol C Tables 4.2.6.8 and 6.1.1.4'
H H 0.0000 0.0000 'International Tables Vol C Tables 4.2.6.8 and 6.1.1.4'
C C 0.0033 0.0016 'International Tables Vol C Tables 4.2.6.8 and 6.1.1.4'

loop_
_geom_angle_atom_site_label_1
_geom_angle_atom_site_label_2
_geom_angle_atom_site_label_3
_geom_angle
_geom_angle_site_symmetry_1
_geom_angle_site_symmetry_2
_geom_angle_site_symmetry_3
_geom_angle_publ_flag
C19 O4 H4O 111(2) . . . no
C14 O5 H5O 102(3) . . . no
C26 O7 H7O 116(4) . . . no
C21 O8 H8O 101(3) . . . no
C16 N7 H7A 121(2) . . . no
H7A N7 H7B 112(5) . . . no
C16 N7 H7B 119(4) . . . no
C23 N8 H8B 120(2) . . . no
C23 N8 H8A 114(2) . . . no
H8A N8 H8B 122(3) . . . no
C1 N1 C5 118.7(3) . . . yes
N3 N2 C6 122.4(3) . . . yes
N3 N2 H2N 116(2) . . . no
C6 N2 H2N 122(2) . . . no
H3A N3 H3B 102(6) . . . no
N2 N3 H3A 103(3) . . . no
N2 N3 H3B 107(4) . . . no
C7 N4 C11 118.9(2) . . . yes
N6 N5 C12 122.3(3) . . . yes
C12 N5 H5N 126(2) . . . no
N6 N5 H5N 112(2) . . . no
N5 N6 H6B 114(5) . . . no
N5 N6 H6A 109(3) . . . no
H6A N6 H6B 111(6) . . . no
C14 C13 C18 117.9(2) . . . no
C18 C13 C19 121.2(2) . . . no
C14 C13 C19 120.8(2) . . . no
O5 C14 C15 118.2(2) . . . yes
C13 C14 C15 120.8(2) . . . no
O5 C14 C13 121.0(2) . . . yes
C14 C15 C16 120.9(2) . . . no
C15 C16 C17 118.9(2) . . . no
N7 C16 C15 120.4(3) . . . yes
N7 C16 C17 120.7(3) . . . yes
C16 C17 C18 119.8(3) . . . no
C13 C18 C17 121.7(3) . . . no
O4 C19 C13 115.3(2) . . . yes
O3 C19 C13 122.1(2) . . . yes
O3 C19 O4 122.6(3) . . . yes
C16 C15 H15 122(2) . . . no
C14 C15 H15 117.2(19) . . . no
C18 C17 H17 121.5(19) . . . no
C16 C17 H17 118.5(19) . . . no
C13 C18 H18 111.4(17) . . . no
C17 C18 H18 126.6(17) . . . no
C25 C20 C26 121.7(2) . . . no
C21 C20 C26 120.4(2) . . . no
C21 C20 C25 117.9(2) . . . no
O8 C21 C22 118.7(2) . . . yes
C20 C21 C22 120.5(3) . . . no
O8 C21 C20 120.9(3) . . . yes
C21 C22 C23 121.0(3) . . . no
N8 C23 C22 121.9(3) . . . yes
N8 C23 C24 119.4(3) . . . yes
C22 C23 C24 118.7(3) . . . no
C23 C24 C25 119.7(3) . . . no
C20 C25 C24 122.0(3) . . . no
O7 C26 C20 116.2(2) . . . yes
O6 C26 O7 122.5(3) . . . yes
O6 C26 C20 121.3(3) . . . yes
C21 C22 H22 124(2) . . . no
C23 C22 H22 115(2) . . . no
C25 C24 H24 119(2) . . . no
C23 C24 H24 121(2) . . . no
C20 C25 H25 119(2) . . . no
C24 C25 H25 119(2) . . . no
N1 C1 C2 122.7(3) . . . yes
C1 C2 C3 118.6(3) . . . no
C2 C3 C6 123.5(2) . . . no
C2 C3 C4 118.7(3) . . . no
C4 C3 C6 117.8(2) . . . no
C3 C4 C5 119.0(3) . . . no
N1 C5 C4 122.3(3) . . . yes
N2 C6 C3 116.3(2) . . . yes
O1 C6 C3 121.2(2) . . . yes
O1 C6 N2 122.5(3) . . . yes
N1 C1 H1 105.6(19) . . . no
C2 C1 H1 131.7(19) . . . no
C3 C2 H2 121(2) . . . no
C1 C2 H2 121(2) . . . no
C3 C4 H4 120(2) . . . no
C5 C4 H4 121(2) . . . no
N1 C5 H5 114(2) . . . no
C4 C5 H5 123(2) . . . no
N4 C7 C8 122.6(3) . . . yes
C7 C8 C9 118.4(3) . . . no
C8 C9 C10 119.2(2) . . . no
C10 C9 C12 118.2(2) . . . no
C8 C9 C12 122.7(2) . . . no
C9 C10 C11 119.0(2) . . . no
N4 C11 C10 122.0(3) . . . yes
O2 C12 C9 120.5(2) . . . yes
N5 C12 C9 115.5(2) . . . yes
O2 C12 N5 124.0(3) . . . yes
N4 C7 H7 120.1(18) . . . no
C8 C7 H7 117.3(18) . . . no
C7 C8 H8 121(3) . . . no
C9 C8 H8 121(3) . . . no
C9 C10 H10 121(2) . . . no
C11 C10 H10 120(2) . . . no
N4 C11 H11 116.8(18) . . . no
C10 C11 H11 121.2(18) . . . no

loop_
_geom_bond_atom_site_label_1
_geom_bond_atom_site_label_2
_geom_bond_distance
_geom_bond_site_symmetry_1
_geom_bond_site_symmetry_2
_geom_bond_publ_flag
O3 C19 1.232(3) . . yes
O4 C19 1.315(3) . . yes
O5 C14 1.366(4) . . yes
O4 H4O 1.03(5) . . no
O5 H5O 0.92(5) . . no
O6 C26 1.247(4) . . yes
O7 C26 1.296(4) . . yes
O8 C21 1.367(4) . . yes
O7 H7O 1.03(7) . . no
O8 H8O 0.94(5) . . no
O1 C6 1.222(3) . . yes
O2 C12 1.225(3) . . yes
N7 C16 1.374(4) . . yes
N7 H7A 0.84(3) . . no
N7 H7B 1.08(8) . . no
N8 C23 1.369(4) . . yes
N8 H8B 1.02(4) . . no
N8 H8A 0.90(4) . . no
N1 C5 1.335(4) . . yes
N1 C1 1.338(4) . . yes
N2 C6 1.335(4) . . yes
N2 N3 1.412(4) . . yes
N2 H2N 0.86(4) . . no
N3 H3B 0.96(6) . . no
N3 H3A 0.94(6) . . no
N4 C11 1.341(4) . . yes
N4 C7 1.333(4) . . yes
N5 C12 1.325(4) . . yes
N5 N6 1.418(4) . . yes
N5 H5N 0.91(4) . . no
N6 H6A 0.96(5) . . no
N6 H6B 0.85(7) . . no
C13 C14 1.401(4) . . no
C13 C19 1.464(4) . . no
C13 C18 1.403(4) . . no
C14 C15 1.379(4) . . no
C15 C16 1.396(4) . . no
C16 C17 1.407(4) . . no
C17 C18 1.376(4) . . no
C15 H15 0.99(4) . . no
C17 H17 0.94(3) . . no
C18 H18 0.98(3) . . no
C20 C26 1.465(4) . . no
C20 C25 1.397(4) . . no
C20 C21 1.408(4) . . no
C21 C22 1.380(4) . . no
C22 C23 1.391(4) . . no
C23 C24 1.416(4) . . no
C24 C25 1.368(4) . . no
C22 H22 0.87(4) . . no
C24 H24 0.92(4) . . no
C25 H25 0.94(3) . . no
C1 C2 1.376(4) . . no
C2 C3 1.394(4) . . no
C3 C4 1.384(4) . . no
C3 C6 1.493(4) . . no
C4 C5 1.382(5) . . no
C1 H1 1.07(4) . . no
C2 H2 0.96(4) . . no
C4 H4 0.94(4) . . no
C5 H5 0.99(4) . . no
C7 C8 1.388(4) . . no
C8 C9 1.381(4) . . no
C9 C10 1.385(4) . . no
C9 C12 1.510(4) . . no
C10 C11 1.384(4) . . no
C7 H7 0.87(3) . . no
C8 H8 0.84(5) . . no
C10 H10 0.97(4) . . no
C11 H11 1.04(3) . . no

loop_
_geom_contact_atom_site_label_1
_geom_contact_atom_site_label_2
_geom_contact_distance
_geom_contact_site_symmetry_1
_geom_contact_site_symmetry_2
_geom_contact_publ_flag
O1 O6 3.224(4) . 3_555 no
O1 N6 3.026(4) . 3_554 no
O1 N3 2.751(4) . . no
O1 C7 3.388(4) . . no
O2 O8 3.144(5) . . no
O2 N3 3.064(5) . 3_545 no
O2 N6 2.774(4) . . no
O3 O5 2.591(3) . . no
O3 C1 3.333(4) . 2_654 no
O3 N8 3.077(4) . 3_544 no
O4 C1 3.398(4) . 2_654 no
O4 N1 2.582(3) . 2_654 no
O5 O3 2.591(3) . . no
O5 N5 3.062(3) . 1_554 no
O6 O1 3.224(4) . 3_544 no
O6 N7 3.023(4) . 3_545 no
O6 O8 2.560(3) . . no
O7 N4 2.568(3) . 3_544 no
O8 N2 3.042(4) . 4_455 no
O8 O6 2.560(3) . . no
O8 O2 3.144(5) . . no
O1 H4 2.54(3) . . no
O1 H3B 2.59(7) . . no
O1 H6A 2.14(5) . 3_554 no
O1 H7 2.52(3) . . no
O1 H3A 2.65(6) . . no
O2 H10 2.61(3) . . no
O2 H6B 2.87(7) . . no
O2 H3B 2.18(7) . 3_545 no
O2 H2 2.87(3) . 4_455 no
O2 H6A 2.72(5) . . no
O3 H8A 2.28(4) . 3_544 no
O3 H1 2.54(4) . 2_654 no
O3 H5O 1.72(5) . . no
O4 H18 2.33(3) . . no
O4 H11 2.62(3) . 4_554 no
O5 H25 2.82(4) . . no
O5 H5N 2.17(4) . 1_554 no
O6 H6B 2.62(8) . . no
O6 H7B 2.05(8) . 3_545 no
O6 H8O 1.66(5) . . no
O7 H25 2.46(3) . . no
O7 H5 2.68(4) . . no
O8 H2N 2.25(4) . 4_455 no
O8 H3A 2.67(6) . 3_544 no
N1 C19 3.336(4) . 2_655 no
N1 O4 2.582(3) . 2_655 no
N2 O8 3.042(4) . 4_555 no
N3 O2 3.064(5) . 3_554 no
N3 N7 3.126(4) . 2_665 no
N3 O1 2.751(4) . . no
N4 O7 2.568(3) . 3_555 no
N4 C26 3.319(4) . 3_555 no
N5 O5 3.062(3) . 1_556 no
N6 O1 3.026(4) . 3_545 no
N6 O2 2.774(4) . . no
N6 N8 3.181(4) . 3_545 no
N7 N3 3.126(4) . 2_664 no
N7 O6 3.023(4) . 3_554 no
N8 O3 3.077(4) . 3_555 no
N8 N6 3.181(4) . 3_554 no
N8 C11 3.336(5) . 1_554 no
N1 H4O 1.56(5) . 2_655 no
N2 H2 2.65(3) . . no
N3 H7A 2.31(3) . 2_665 no
N4 H7O 1.54(7) . 3_555 no
N5 H8 2.66(5) . . no
N6 H8B 2.19(4) . 3_545 no
C1 O4 3.398(4) . 2_655 no
C1 C18 3.593(5) . 1_556 no
C1 C13 3.363(5) . 1_556 no
C1 O3 3.333(4) . 2_655 no
C2 C17 3.577(5) . 1_556 no
C3 C17 3.467(4) . . no
C3 C16 3.575(4) . 1_556 no
C3 C15 3.463(4) . 1_556 no
C4 C17 3.567(4) . . no
C5 C13 3.470(5) . . no
C7 O1 3.388(4) . . no
C7 C23 3.448(5) . . no
C7 C24 3.564(5) . . no
C8 C23 3.520(4) . . no
C8 C25 3.584(4) . . no
C8 C24 3.525(4) . . no
C9 C22 3.584(5) . . no
C9 C21 3.564(4) . . no
C10 C23 3.385(4) . 1_556 no
C10 C22 3.479(5) . 1_556 no
C11 N8 3.336(5) . 1_556 no
C11 C23 3.380(5) . 1_556 no
C12 C21 3.532(5) . . no
C13 C5 3.470(5) . . no
C13 C1 3.363(5) . 1_554 no
C15 C25 3.563(4) . . no
C15 C3 3.463(4) . 1_554 no
C16 C3 3.575(4) . 1_554 no
C17 C3 3.467(4) . . no
C17 C4 3.567(4) . . no
C17 C2 3.577(5) . 1_554 no
C18 C1 3.593(5) . 1_554 no
C19 N1 3.336(4) . 2_654 no
C21 C12 3.532(5) . . no
C21 C9 3.564(4) . . no
C22 C9 3.584(5) . . no
C22 C10 3.479(5) . 1_554 no
C23 C11 3.380(5) . 1_554 no
C23 C10 3.385(4) . 1_554 no
C23 C8 3.520(4) . . no
C23 C7 3.448(5) . . no
C24 C7 3.564(5) . . no
C24 C8 3.525(4) . . no
C25 C15 3.563(4) . . no
C25 C8 3.584(4) . . no
C26 N4 3.319(4) . 3_544 no
C1 H4O 2.47(5) . 2_655 no
C1 H22 2.94(4) . 4_555 no
C2 H22 2.91(4) . 4_555 no
C2 H2N 2.61(3) . . no
C4 H25 3.02(4) . . no
C5 H4O 2.56(5) . 2_655 no
C7 H15 2.80(4) . 1_556 no
C7 H7O 2.49(7) . 3_555 no
C8 H5N 2.66(4) . . no
C8 H15 2.74(4) . 1_556 no
C10 H2 3.03(4) . 4_455 no
C11 H1 2.93(4) . 4_455 no
C11 H7O 2.52(7) . 3_555 no
C14 H25 2.90(4) . . no
C15 H25 2.91(4) . . no
C17 H10 2.98(4) . 4_554 no
C18 H10 2.77(4) . 4_554 no
C19 H5O 2.24(5) . . no
C22 H18 3.00(3) . 4_455 no
C24 H4 3.01(4) . . no
C25 H4 2.85(4) . . no
C26 H8O 2.22(4) . . no
H1 O3 2.54(4) . 2_655 no
H1 C11 2.93(4) . 4_555 no
H1 H4O 2.36(6) . 2_655 no
H2 N2 2.65(3) . . no
H2 C10 3.03(4) . 4_555 no
H2 O2 2.87(3) . 4_555 no
H2 H2N 2.17(5) . . no
H2N H2 2.17(5) . . no
H2N C2 2.61(3) . . no
H2N O8 2.25(4) . 4_555 no
H3A H8O 2.51(8) . 3_555 no
H3A O8 2.67(6) . 3_555 no
H3A O1 2.65(6) . . no
H3B O2 2.18(7) . 3_554 no
H3B O1 2.59(7) . . no
H4 C25 2.85(4) . . no
H4 H25 2.42(5) . . no
H4 O1 2.54(3) . . no
H4 C24 3.01(4) . . no
H4O H1 2.36(6) . 2_654 no
H4O N1 1.56(5) . 2_654 no
H4O C1 2.47(5) . 2_654 no
H4O C5 2.56(5) . 2_654 no
H5 O7 2.68(4) . . no
H5N C8 2.66(4) . . no
H5N O5 2.17(4) . 1_556 no
H5N H8 2.27(6) . . no
H5O C19 2.24(5) . . no
H5O O3 1.72(5) . . no
H6A O1 2.14(5) . 3_545 no
H6A O2 2.72(5) . . no
H6B O2 2.87(7) . . no
H6B O6 2.62(8) . . no
H6B H7B 2.58(12) . 3_545 no
H6B H8B 2.39(8) . 3_545 no
H7 O1 2.52(3) . . no
H7A N3 2.31(3) . 2_664 no
H7A H17 2.46(5) . . no
H7B O6 2.05(8) . 3_554 no
H7B H15 2.46(9) . . no
H7B H6B 2.58(12) . 3_554 no
H7O C7 2.49(7) . 3_544 no
H7O N4 1.54(7) . 3_544 no
H7O C11 2.52(7) . 3_544 no
H8 N5 2.66(5) . . no
H8 H5N 2.27(6) . . no
H8A H22 2.30(5) . . no
H8A O3 2.28(4) . 3_555 no
H8B N6 2.19(4) . 3_554 no
H8B H6B 2.39(8) . 3_554 no
H8B H24 2.42(5) . . no
H8O C26 2.22(4) . . no
H8O H3A 2.51(8) . 3_544 no
H8O O6 1.66(5) . . no
H10 C18 2.77(4) . 4_456 no
H10 O2 2.61(3) . . no
H10 C17 2.98(4) . 4_456 no
H10 H18 2.52(5) . 4_456 no
H11 O4 2.62(3) . 4_456 no
H15 C8 2.74(4) . 1_554 no
H15 H7B 2.46(9) . . no
H15 C7 2.80(4) . 1_554 no
H17 H7A 2.46(5) . . no
H18 H22 2.45(5) . 4_555 no
H18 C22 3.00(3) . 4_555 no
H18 H10 2.52(5) . 4_554 no
H18 O4 2.33(3) . . no
H22 C2 2.91(4) . 4_455 no
H22 H8A 2.30(5) . . no
H22 C1 2.94(4) . 4_455 no
H22 H18 2.45(5) . 4_455 no
H24 H8B 2.42(5) . . no
H25 H4 2.42(5) . . no
H25 O5 2.82(4) . . no
H25 O7 2.46(3) . . no
H25 C4 3.02(4) . . no
H25 C14 2.90(4) . . no
H25 C15 2.91(4) . . no

loop_
_geom_hbond_atom_site_label_D
_geom_hbond_atom_site_label_H
_geom_hbond_atom_site_label_A
_geom_hbond_distance_DH
_geom_hbond_distance_HA
_geom_hbond_distance_DA
_geom_hbond_angle_DHA
_geom_hbond_site_symmetry_A
_geom_hbond_publ_flag
N2 H2N O8 0.86(4) 2.25(4) 3.042(4) 154(4) 4_555 yes
N3 H3B O2 0.96(6) 2.18(7) 3.064(5) 153(5) 3_554 yes
O4 H4O N1 1.03(5) 1.56(5) 2.582(3) 170(5) 2_654 yes
N5 H5N O5 0.91(4) 2.17(4) 3.062(3) 168(4) 1_556 yes
O5 H5O O3 0.92(5) 1.72(5) 2.591(3) 156(4) . yes
N6 H6A O1 0.96(5) 2.14(5) 3.026(4) 153(4) 3_545 yes
N7 H7A N3 0.84(3) 2.31(3) 3.126(4) 166(3) 2_664 yes
N7 H7B O6 1.08(8) 2.05(8) 3.023(4) 148(6) 3_554 yes
O7 H7O N4 1.03(7) 1.54(7) 2.568(3) 177(10) 3_544 yes
N8 H8A O3 0.90(4) 2.28(4) 3.077(4) 148(3) 3_555 yes
N8 H8B N6 1.02(4) 2.19(4) 3.181(4) 162(3) 3_554 yes
O8 H8O O6 0.94(5) 1.66(5) 2.560(3) 158(4) . yes
C1 H1 O3 1.07(4) 2.54(4) 3.333(4) 130(3) 2_655 yes
C7 H7 O1 0.87(3) 2.52(3) 3.388(4) 177(3) . yes
C18 H18 O4 0.98(3) 2.33(3) 2.758(4) 106(2) . yes

loop_
_geom_torsion_atom_site_label_1
_geom_torsion_atom_site_label_2
_geom_torsion_atom_site_label_3
_geom_torsion_atom_site_label_4
_geom_torsion
_geom_torsion_site_symmetry_1
_geom_torsion_site_symmetry_2
_geom_torsion_site_symmetry_3
_geom_torsion_site_symmetry_4
_geom_torsion_publ_flag
C1 N1 C5 C4 1.0(5) . . . . no
C5 N1 C1 C2 -1.2(5) . . . . no
N3 N2 C6 C3 -178.6(4) . . . . no
N3 N2 C6 O1 0.7(6) . . . . no
C11 N4 C7 C8 -0.8(5) . . . . no
C7 N4 C11 C10 0.3(5) . . . . no
N6 N5 C12 C9 -177.5(3) . . . . no
N6 N5 C12 O2 1.5(6) . . . . no
C14 C13 C18 C17 -0.4(4) . . . . no
C19 C13 C18 C17 178.5(3) . . . . no
C19 C13 C14 O5 1.1(4) . . . . no
C14 C13 C19 O4 170.0(3) . . . . no
C18 C13 C19 O4 -8.8(5) . . . . no
C14 C13 C19 O3 -8.6(5) . . . . no
C18 C13 C14 O5 179.9(3) . . . . no
C19 C13 C14 C15 -178.1(3) . . . . no
C18 C13 C14 C15 0.7(4) . . . . no
C18 C13 C19 O3 172.6(3) . . . . no
C13 C14 C15 C16 0.5(4) . . . . no
O5 C14 C15 C16 -178.7(3) . . . . no
C14 C15 C16 C17 -2.0(4) . . . . no
C14 C15 C16 N7 -179.5(3) . . . . no
C15 C16 C17 C18 2.4(4) . . . . no
N7 C16 C17 C18 179.8(3) . . . . no
C16 C17 C18 C13 -1.2(4) . . . . no
C26 C20 C21 C22 174.0(3) . . . . no
C25 C20 C26 O7 -1.4(4) . . . . no
C26 C20 C21 O8 -5.1(4) . . . . no
C25 C20 C21 C22 -4.0(4) . . . . no
C26 C20 C25 C24 -174.4(3) . . . . no
C21 C20 C26 O6 -0.6(5) . . . . no
C21 C20 C25 C24 3.6(4) . . . . no
C25 C20 C26 O6 177.4(3) . . . . no
C25 C20 C21 O8 176.9(3) . . . . no
C21 C20 C26 O7 -179.3(3) . . . . no
O8 C21 C22 C23 -179.5(3) . . . . no
C20 C21 C22 C23 1.3(5) . . . . no
C21 C22 C23 C24 1.9(5) . . . . no
C21 C22 C23 N8 -179.1(3) . . . . no
N8 C23 C24 C25 178.7(3) . . . . no
C22 C23 C24 C25 -2.3(4) . . . . no
C23 C24 C25 C20 -0.4(4) . . . . no
N1 C1 C2 C3 0.5(5) . . . . no
C1 C2 C3 C4 0.3(5) . . . . no
C1 C2 C3 C6 -180.0(3) . . . . no
C4 C3 C6 O1 24.5(5) . . . . no
C2 C3 C4 C5 -0.4(4) . . . . no
C4 C3 C6 N2 -156.1(3) . . . . no
C2 C3 C6 N2 24.1(5) . . . . no
C6 C3 C4 C5 179.8(3) . . . . no
C2 C3 C6 O1 -155.3(3) . . . . no
C3 C4 C5 N1 -0.2(5) . . . . no
N4 C7 C8 C9 0.3(5) . . . . no
C7 C8 C9 C10 0.8(4) . . . . no
C7 C8 C9 C12 178.8(3) . . . . no
C8 C9 C12 N5 27.6(5) . . . . no
C10 C9 C12 O2 26.5(5) . . . . no
C10 C9 C12 N5 -154.4(3) . . . . no
C8 C9 C12 O2 -151.5(4) . . . . no
C8 C9 C10 C11 -1.3(4) . . . . no
C12 C9 C10 C11 -179.4(3) . . . . no
C9 C10 C11 N4 0.8(5) . . . . no
